data_4100896
loop_
_publ_author_name
'Farha, Omar K.'
'Julius, Richard L.'
'Lee, Mark W.'
'Huertas, Ramon E.'
'Knobler, Carolyn B.'
'Hawthorne, M. Frederick'

_publ_section_title
;
 Dodecaalkoxy dodecaboranes: Synthesis of Stable
 Derivatives of hypercloso-B12H12
;
_journal_name_full 'Journal of the American Chemical Society'
_journal_year 2005
_chemical_formula_sum 'C84 H72 B12 Cl12 O12'
_chemical_formula_weight 1828.54
_space_group_IT_number 2
_symmetry_cell_setting triclinic
_symmetry_space_group_name_Hall '-P 1'
_symmetry_space_group_name_H-M 'P -1'
_cell_angle_alpha 113.052(2)
_cell_angle_beta 101.158(2)
_cell_angle_gamma 106.955(2)
_cell_formula_units_Z 1
_cell_length_a 13.0473(14)
_cell_length_b 14.0975(15)
_cell_length_c 14.3672(16)
_cell_measurement_temperature 298(2)
_cell_volume 2179.1(4)
_diffrn_ambient_temperature 298(2)
_exptl_crystal_density_diffrn 1.393
_cod_database_code 4100896

loop_
_symmetry_equiv_pos_as_xyz
'x, y, z'
'-x, -y, -z'

loop_
_atom_site_label
_atom_site_type_symbol
_atom_site_fract_x
_atom_site_fract_y
_atom_site_fract_z
_atom_site_U_iso_or_equiv
_atom_site_adp_type
_atom_site_occupancy
_atom_site_symmetry_multiplicity
_atom_site_calc_flag
_atom_site_refinement_flags
_atom_site_disorder_assembly
_atom_site_disorder_group
B1 B 0.4758(3) 0.4687(2) 0.8649(2) 0.0296(6) Uani 1 1 d . . .
O1 O 0.45020(16) 0.43452(16) 0.75534(14) 0.0375(5) Uani 1 1 d . . .
C1 C 0.5311(3) 0.4730(3) 0.7111(2) 0.0429(7) Uani 1 1 d . . .
H1A H 0.6006 0.4651 0.7379 0.051 Uiso 1 1 calc R . .
H1B H 0.5501 0.5522 0.7328 0.051 Uiso 1 1 calc R . .
C1L C 0.4816(3) 0.4051(2) 0.5902(2) 0.0375(6) Uani 1 1 d . . .
C2L C 0.3673(3) 0.3355(3) 0.5345(2) 0.0430(7) Uani 1 1 d . . .
H2L H 0.3178 0.3306 0.5728 0.052 Uiso 1 1 calc R . .
C3L C 0.3243(3) 0.2727(3) 0.4231(2) 0.0464(7) Uani 1 1 d . . .
H3L H 0.2470 0.2256 0.3867 0.056 Uiso 1 1 calc R . .
C4L C 0.3979(3) 0.2811(3) 0.3671(2) 0.0449(7) Uani 1 1 d . . .
C5L C 0.5120(3) 0.3498(3) 0.4198(3) 0.0499(8) Uani 1 1 d . . .
H5L H 0.5607 0.3550 0.3809 0.060 Uiso 1 1 calc R . .
C6L C 0.5543(3) 0.4114(3) 0.5313(2) 0.0475(8) Uani 1 1 d . . .
H6L H 0.6319 0.4574 0.5673 0.057 Uiso 1 1 calc R . .
Cl1 Cl 0.34350(9) 0.20362(8) 0.22645(6) 0.0652(3) Uani 1 1 d . . .
B2 B 0.5179(3) 0.6117(3) 0.9698(2) 0.0309(6) Uani 1 1 d . . .
O2 O 0.51762(16) 0.68984(15) 0.93507(15) 0.0366(4) Uani 1 1 d . . .
C2 C 0.5523(3) 0.8085(2) 1.0054(2) 0.0433(7) Uani 1 1 d . . .
H2A H 0.6163 0.8524 0.9939 0.052 Uiso 1 1 calc R . .
H2B H 0.5767 0.8244 1.0801 0.052 Uiso 1 1 calc R . .
C7L C 0.4547(3) 0.8415(2) 0.9831(2) 0.0397(7) Uani 1 1 d . . .
C8L C 0.4101(3) 0.8837(3) 1.0621(3) 0.0527(8) Uani 1 1 d . . .
H8L H 0.4407 0.8913 1.1300 0.063 Uiso 1 1 calc R . .
C9L C 0.3206(3) 0.9149(3) 1.0416(3) 0.0596(9) Uani 1 1 d . . .
H9L H 0.2916 0.9439 1.0955 0.072 Uiso 1 1 calc R . .
C10L C 0.2753(3) 0.9026(3) 0.9415(3) 0.0502(8) Uani 1 1 d . . .
C11L C 0.3170(3) 0.8607(3) 0.8608(3) 0.0554(9) Uani 1 1 d . . .
H11L H 0.2847 0.8520 0.7928 0.067 Uiso 1 1 calc R . .
C12L C 0.4080(3) 0.8318(3) 0.8829(3) 0.0520(8) Uani 1 1 d . . .
H12L H 0.4384 0.8054 0.8295 0.062 Uiso 1 1 calc R . .
Cl2 Cl 0.16267(9) 0.94263(10) 0.91558(10) 0.0776(3) Uani 1 1 d . . .
B3 B 0.3739(3) 0.4927(3) 0.9232(2) 0.0317(7) Uani 1 1 d . . .
O3 O 0.27307(16) 0.49441(16) 0.87512(15) 0.0374(5) Uani 1 1 d . . .
C3 C 0.2580(3) 0.5156(3) 0.7844(2) 0.0396(7) Uani 1 1 d . . .
H3A H 0.2418 0.4476 0.7194 0.047 Uiso 1 1 calc R . .
H3B H 0.3279 0.5740 0.7954 0.047 Uiso 1 1 calc R . .
C13L C 0.1614(2) 0.5521(2) 0.7708(2) 0.0398(7) Uani 1 1 d . . .
C14L C 0.1099(3) 0.5797(3) 0.8456(3) 0.0615(10) Uani 1 1 d . . .
H14L H 0.1335 0.5739 0.9078 0.074 Uiso 1 1 calc R . .
C15L C 0.0231(4) 0.6163(4) 0.8311(3) 0.0760(12) Uani 1 1 d . . .
H15L H -0.0110 0.6350 0.8829 0.091 Uiso 1 1 calc R . .
C16L C -0.0116(3) 0.6244(3) 0.7386(3) 0.0641(10) Uani 1 1 d . . .
C17L C 0.0388(3) 0.5983(3) 0.6633(3) 0.0656(10) Uani 1 1 d . . .
H17L H 0.0151 0.6043 0.6014 0.079 Uiso 1 1 calc R . .
C18L C 0.1254(3) 0.5626(3) 0.6794(3) 0.0562(9) Uani 1 1 d . . .
H18L H 0.1602 0.5453 0.6280 0.067 Uiso 1 1 calc R . .
Cl3 Cl -0.12135(11) 0.66923(13) 0.71899(12) 0.1069(5) Uani 1 1 d . . .
B4 B 0.3970(3) 0.3642(3) 0.9058(2) 0.0308(6) Uani 1 1 d . . .
O4 O 0.31376(16) 0.25677(15) 0.83415(15) 0.0391(5) Uani 1 1 d . . .
C4 C 0.2580(4) 0.2236(3) 0.7253(2) 0.0631(10) Uani 1 1 d . . .
H4A H 0.3144 0.2459 0.6942 0.076 Uiso 1 1 calc R . .
H4B H 0.2077 0.2619 0.7213 0.076 Uiso 1 1 calc R . .
C19L C 0.1895(3) 0.0983(2) 0.6614(2) 0.0458(7) Uani 1 1 d . . .
C20L C 0.1368(4) 0.0380(3) 0.7053(3) 0.0778(13) Uani 1 1 d . . .
H20L H 0.1460 0.0741 0.7781 0.093 Uiso 1 1 calc R . .
C21L C 0.0699(4) -0.0759(3) 0.6437(3) 0.0812(14) Uani 1 1 d . . .
H21L H 0.0337 -0.1162 0.6746 0.097 Uiso 1 1 calc R . .
C22L C 0.0571(3) -0.1290(3) 0.5384(3) 0.0639(10) Uani 1 1 d . . .
C23L C 0.1102(5) -0.0705(3) 0.4939(3) 0.0909(16) Uani 1 1 d . . .
H23L H 0.1019 -0.1071 0.4214 0.109 Uiso 1 1 calc R . .
C24L C 0.1767(4) 0.0438(3) 0.5560(3) 0.0763(13) Uani 1 1 d . . .
H24L H 0.2131 0.0838 0.5249 0.092 Uiso 1 1 calc R . .
Cl4 Cl -0.02624(13) -0.27351(8) 0.45905(10) 0.1094(5) Uani 1 1 d . . .
B5 B 0.5513(3) 0.4032(3) 0.9270(2) 0.0322(7) Uani 1 1 d . . .
O5 O 0.57889(17) 0.31598(16) 0.87305(16) 0.0407(5) Uani 1 1 d . . .
C5 C 0.6835(3) 0.3308(3) 0.8509(2) 0.0445(7) Uani 1 1 d . . .
H5A H 0.7227 0.2935 0.8789 0.053 Uiso 1 1 calc R . .
H5B H 0.7331 0.4105 0.8871 0.053 Uiso 1 1 calc R . .
C25L C 0.6597(3) 0.2821(3) 0.7306(3) 0.0483(8) Uani 1 1 d . . .
C26L C 0.5582(4) 0.1950(3) 0.6554(3) 0.0632(10) Uani 1 1 d . . .
H26L H 0.4996 0.1681 0.6784 0.076 Uiso 1 1 calc R . .
C27L C 0.5414(5) 0.1466(4) 0.5465(3) 0.0912(15) Uani 1 1 d . . .
H27L H 0.4715 0.0883 0.4973 0.109 Uiso 1 1 calc R . .
C28L C 0.6218(7) 0.1814(6) 0.5122(4) 0.1007(18) Uani 1 1 d . . .
C29L C 0.7248(6) 0.2694(6) 0.5805(5) 0.1023(19) Uani 1 1 d . . .
H29L H 0.7806 0.2942 0.5537 0.123 Uiso 1 1 calc R . .
C30L C 0.7453(4) 0.3229(4) 0.6947(4) 0.0757(12) Uani 1 1 d . . .
H30L H 0.8142 0.3834 0.7432 0.091 Uiso 1 1 calc R . .
Cl5 Cl 0.6041(2) 0.1206(2) 0.37483(12) 0.1800(10) Uani 1 1 d . . .
B6 B 0.6218(3) 0.5463(3) 0.9679(2) 0.0315(7) Uani 1 1 d . . .
O6 O 0.72128(16) 0.58394(16) 0.94543(15) 0.0388(5) Uani 1 1 d . . .
C6 C 0.7760(3) 0.6968(3) 0.9645(3) 0.0462(8) Uani 1 1 d . . .
H6A H 0.7316 0.7389 0.9909 0.055 Uiso 1 1 calc R . .
H6B H 0.7785 0.6956 0.8970 0.055 Uiso 1 1 calc R . .
C31L C 0.8962(2) 0.7557(2) 1.0456(2) 0.0390(7) Uani 1 1 d . . .
C32L C 0.9374(3) 0.7124(3) 1.1084(3) 0.0481(8) Uani 1 1 d . . .
H32L H 0.8915 0.6429 1.0995 0.058 Uiso 1 1 calc R . .
C33L C 1.0472(3) 0.7722(3) 1.1848(3) 0.0552(9) Uani 1 1 d . . .
H33L H 1.0755 0.7427 1.2264 0.066 Uiso 1 1 calc R . .
C34L C 1.1134(3) 0.8753(3) 1.1980(3) 0.0512(8) Uani 1 1 d . . .
C35L C 1.0744(3) 0.9197(3) 1.1366(3) 0.0530(8) Uani 1 1 d . . .
H35L H 1.1203 0.9898 1.1467 0.064 Uiso 1 1 calc R . .
C36L C 0.9665(3) 0.8593(3) 1.0597(3) 0.0477(8) Uani 1 1 d . . .
H36L H 0.9402 0.8882 1.0166 0.057 Uiso 1 1 calc R . .
Cl6 Cl 1.25161(8) 0.95108(9) 1.29473(8) 0.0766(3) Uani 1 1 d . . .

loop_
_atom_site_aniso_label
_atom_site_aniso_U_11
_atom_site_aniso_U_22
_atom_site_aniso_U_33
_atom_site_aniso_U_23
_atom_site_aniso_U_13
_atom_site_aniso_U_12
B1 0.0294(15) 0.0271(15) 0.0284(15) 0.0117(12) 0.0071(12) 0.0106(13)
O1 0.0352(11) 0.0442(11) 0.0277(10) 0.0155(9) 0.0100(8) 0.0121(9)
C1 0.0447(17) 0.0457(17) 0.0363(15) 0.0207(14) 0.0154(14) 0.0133(14)
C1L 0.0436(17) 0.0387(16) 0.0351(15) 0.0211(13) 0.0152(13) 0.0174(14)
C2L 0.0475(18) 0.0504(18) 0.0344(15) 0.0222(14) 0.0180(14) 0.0192(15)
C3L 0.0460(18) 0.0508(19) 0.0387(16) 0.0223(15) 0.0110(14) 0.0160(15)
C4L 0.063(2) 0.0451(17) 0.0313(15) 0.0202(14) 0.0175(15) 0.0251(16)
C5L 0.057(2) 0.063(2) 0.0455(18) 0.0325(17) 0.0311(17) 0.0277(18)
C6L 0.0445(18) 0.058(2) 0.0435(17) 0.0274(16) 0.0186(15) 0.0195(16)
Cl1 0.0907(7) 0.0647(6) 0.0319(4) 0.0187(4) 0.0201(4) 0.0278(5)
B2 0.0292(15) 0.0336(16) 0.0287(15) 0.0126(13) 0.0101(13) 0.0143(13)
O2 0.0419(11) 0.0319(10) 0.0389(11) 0.0188(9) 0.0126(9) 0.0172(9)
C2 0.0432(17) 0.0312(15) 0.0493(18) 0.0180(14) 0.0095(14) 0.0132(13)
C7L 0.0424(17) 0.0313(15) 0.0476(17) 0.0202(13) 0.0160(14) 0.0155(13)
C8L 0.071(2) 0.054(2) 0.0456(18) 0.0292(16) 0.0213(17) 0.0336(18)
C9L 0.067(2) 0.067(2) 0.069(2) 0.037(2) 0.039(2) 0.043(2)
C10L 0.0490(19) 0.0533(19) 0.066(2) 0.0370(18) 0.0243(17) 0.0296(17)
C11L 0.062(2) 0.068(2) 0.052(2) 0.0348(18) 0.0212(18) 0.0367(19)
C12L 0.061(2) 0.059(2) 0.0480(19) 0.0266(17) 0.0252(17) 0.0342(18)
Cl2 0.0670(7) 0.0954(8) 0.1094(9) 0.0644(7) 0.0395(6) 0.0561(6)
B3 0.0318(16) 0.0330(16) 0.0290(15) 0.0150(13) 0.0068(13) 0.0137(13)
O3 0.0291(10) 0.0480(12) 0.0403(11) 0.0257(9) 0.0099(8) 0.0177(9)
C3 0.0382(16) 0.0467(17) 0.0350(15) 0.0215(14) 0.0084(13) 0.0187(14)
C13L 0.0367(16) 0.0377(16) 0.0403(16) 0.0187(13) 0.0040(13) 0.0149(13)
C14L 0.064(2) 0.089(3) 0.057(2) 0.044(2) 0.0242(19) 0.049(2)
C15L 0.075(3) 0.110(3) 0.078(3) 0.052(3) 0.035(2) 0.066(3)
C16L 0.053(2) 0.077(3) 0.077(3) 0.042(2) 0.018(2) 0.040(2)
C17L 0.067(2) 0.077(3) 0.064(2) 0.044(2) 0.007(2) 0.039(2)
C18L 0.058(2) 0.073(2) 0.054(2) 0.0379(19) 0.0193(17) 0.038(2)
Cl3 0.0816(8) 0.1429(12) 0.1494(12) 0.0916(10) 0.0402(8) 0.0840(9)
B4 0.0312(16) 0.0292(15) 0.0293(15) 0.0123(13) 0.0085(13) 0.0124(13)
O4 0.0379(11) 0.0339(10) 0.0308(10) 0.0126(8) 0.0017(9) 0.0062(9)
C4 0.081(3) 0.0409(18) 0.0358(17) 0.0167(15) -0.0060(17) 0.0027(18)
C19L 0.0457(18) 0.0365(16) 0.0346(16) 0.0131(13) 0.0024(14) 0.0032(14)
C20L 0.110(4) 0.051(2) 0.0420(19) 0.0144(17) 0.027(2) 0.004(2)
C21L 0.099(3) 0.047(2) 0.061(2) 0.0214(19) 0.022(2) -0.009(2)
C22L 0.066(2) 0.0331(17) 0.050(2) 0.0088(16) -0.0096(18) -0.0017(16)
C23L 0.132(4) 0.055(2) 0.041(2) 0.0043(19) 0.027(2) 0.008(3)
C24L 0.107(3) 0.050(2) 0.044(2) 0.0165(17) 0.030(2) 0.001(2)
Cl4 0.1234(11) 0.0391(5) 0.0832(8) 0.0090(5) -0.0210(7) -0.0084(6)
B5 0.0307(16) 0.0337(16) 0.0288(15) 0.0126(13) 0.0091(13) 0.0127(13)
O5 0.0409(11) 0.0375(11) 0.0446(11) 0.0151(9) 0.0195(9) 0.0204(9)
C5 0.0396(17) 0.0453(17) 0.0497(18) 0.0171(15) 0.0187(14) 0.0244(14)
C25L 0.060(2) 0.0529(19) 0.057(2) 0.0322(17) 0.0329(18) 0.0392(18)
C26L 0.078(3) 0.063(2) 0.047(2) 0.0218(18) 0.020(2) 0.033(2)
C27L 0.130(5) 0.091(3) 0.053(2) 0.025(2) 0.025(3) 0.064(3)
C28L 0.155(6) 0.123(5) 0.076(3) 0.059(3) 0.065(4) 0.093(5)
C29L 0.140(5) 0.163(6) 0.121(5) 0.111(5) 0.108(4) 0.113(5)
C30L 0.084(3) 0.096(3) 0.096(3) 0.067(3) 0.054(3) 0.056(3)
Cl5 0.315(3) 0.245(2) 0.0765(9) 0.0865(12) 0.1085(14) 0.199(2)
B6 0.0304(16) 0.0346(16) 0.0292(15) 0.0147(13) 0.0079(13) 0.0152(13)
O6 0.0316(10) 0.0410(11) 0.0428(11) 0.0189(9) 0.0151(9) 0.0137(9)
C6 0.0355(16) 0.0551(19) 0.0575(19) 0.0376(17) 0.0151(15) 0.0164(15)
C31L 0.0319(15) 0.0470(17) 0.0463(17) 0.0258(14) 0.0182(13) 0.0190(13)
C32L 0.0435(18) 0.0459(18) 0.0541(19) 0.0300(16) 0.0113(15) 0.0122(15)
C33L 0.049(2) 0.056(2) 0.057(2) 0.0303(18) 0.0092(17) 0.0192(17)
C34L 0.0392(18) 0.054(2) 0.0471(18) 0.0180(16) 0.0114(15) 0.0129(16)
C35L 0.0409(18) 0.0463(18) 0.069(2) 0.0283(17) 0.0193(17) 0.0122(15)
C36L 0.0403(17) 0.0496(18) 0.065(2) 0.0350(17) 0.0220(16) 0.0199(15)
Cl6 0.0456(5) 0.0815(7) 0.0664(6) 0.0267(5) -0.0016(4) 0.0047(5)

loop_
_geom_bond_atom_site_label_1
_geom_bond_atom_site_label_2
_geom_bond_distance
_geom_bond_site_symmetry_2
_geom_bond_publ_flag
B1 O1 1.389(3) . ?
B1 B3 1.748(4) . ?
B1 B2 1.814(4) . ?
B1 B6 1.855(4) . ?
B1 B5 1.858(4) . ?
B1 B4 1.898(4) . ?
O1 C1 1.417(3) . ?
C1 C1L 1.502(4) . ?
C1L C2L 1.377(4) . ?
C1L C6L 1.394(4) . ?
C2L C3L 1.384(4) . ?
C3L C4L 1.375(4) . ?
C4L C5L 1.369(5) . ?
C4L Cl1 1.745(3) . ?
C5L C6L 1.383(4) . ?
B2 O2 1.377(3) . ?
B2 B4 1.755(4) 2_667 ?
B2 B6 1.848(4) . ?
B2 B3 1.894(4) . ?
B2 B5 1.926(4) 2_667 ?
O2 C2 1.443(3) . ?
C2 C7L 1.497(4) . ?
C7L C8L 1.382(4) . ?
C7L C12L 1.386(4) . ?
C8L C9L 1.382(5) . ?
C9L C10L 1.366(5) . ?
C10L C11L 1.372(4) . ?
C10L Cl2 1.747(3) . ?
C11L C12L 1.384(5) . ?
B3 O3 1.375(3) . ?
B3 B6 1.846(4) 2_667 ?
B3 B4 1.851(4) . ?
B3 B5 1.901(4) 2_667 ?
O3 C3 1.437(3) . ?
C3 C13L 1.501(4) . ?
C13L C14L 1.366(4) . ?
C13L C18L 1.385(4) . ?
C14L C15L 1.387(5) . ?
C15L C16L 1.379(5) . ?
C16L C17L 1.357(5) . ?
C16L Cl3 1.743(4) . ?
C17L C18L 1.381(5) . ?
B4 O4 1.386(3) . ?
B4 B2 1.755(4) 2_667 ?
B4 B5 1.853(4) . ?
B4 B6 1.873(4) 2_667 ?
O4 C4 1.408(3) . ?
C4 C19L 1.501(4) . ?
C19L C24L 1.352(4) . ?
C19L C20L 1.357(5) . ?
C20L C21L 1.376(5) . ?
C21L C22L 1.349(5) . ?
C22L C23L 1.350(6) . ?
C22L Cl4 1.744(3) . ?
C23L C24L 1.380(5) . ?
B5 O5 1.365(4) . ?
B5 B6 1.744(4) . ?
B5 B3 1.901(4) 2_667 ?
B5 B2 1.926(4) 2_667 ?
O5 C5 1.436(3) . ?
C5 C25L 1.515(4) . ?
C25L C26L 1.374(5) . ?
C25L C30L 1.387(5) . ?
C26L C27L 1.380(5) . ?
C27L C28L 1.294(8) . ?
C28L C29L 1.368(8) . ?
C28L Cl5 1.751(5) . ?
C29L C30L 1.441(7) . ?
B6 O6 1.401(4) . ?
B6 B3 1.846(4) 2_667 ?
B6 B4 1.873(4) 2_667 ?
O6 C6 1.427(3) . ?
C6 C31L 1.511(4) . ?
C31L C32L 1.382(4) . ?
C31L C36L 1.390(4) . ?
C32L C33L 1.389(5) . ?
C33L C34L 1.372(5) . ?
C34L C35L 1.369(5) . ?
C34L Cl6 1.751(3) . ?
C35L C36L 1.375(5) . ?
